data_1558892
loop_
_publ_author_name
'Dance, Zachary E. X.'
'Crawford, Morgan'
'Moment, Aaron'
'Brunskill, Andrew'
'Wabuyele, Busolo'

_publ_section_title
;
 Kinetics, Thermodynamics, and Scale-Up of an Azeotropic Drying Process:
 Mapping Rapid Phase Conversion with Process Analytical Technology
;
_journal_name_full 'Organic Process Research &amp; Development'
_journal_paper_doi 10.1021/acs.oprd.0c00275
_journal_year 2020
_chemical_absolute_configuration ad
_chemical_formula_moiety 'C10 H14 N2 O6, 2(H2 O)'
_chemical_formula_sum 'C10 H18 N2 O8'
_chemical_formula_weight 294.26
_chemical_name_systematic
;
1-((2R,3R,4R,5R)-3,4-dihydroxy-5-(hydroxymethyl)
-3-methyltetrahydrofuran-2-yl)pyrimidine-2,4(1H,3H)
-dione dihydrate
;
_space_group_crystal_system orthorhombic
_space_group_IT_number 19
_space_group_name_Hall 'P 2ac 2ab'
_space_group_name_H-M_alt 'P 21 21 21'
_atom_sites_solution_hydrogens mixed
_atom_sites_solution_primary direct
_atom_sites_solution_secondary difmap
_audit_creation_method SHELXL-2014/7
_cell_angle_alpha 90
_cell_angle_beta 90
_cell_angle_gamma 90
_cell_formula_units_Z 4
_cell_length_a 7.2564(6)
_cell_length_b 10.1171(8)
_cell_length_c 17.2505(14)
_cell_measurement_reflns_used 8281
_cell_measurement_temperature 100(2)
_cell_measurement_theta_max 66.55
_cell_measurement_theta_min 4.37
_cell_volume 1266.42(18)
_computing_cell_refinement 'Bruker SAINT'
_computing_data_collection 'Bruker APEX2'
_computing_data_reduction 'Bruker SAINT'
_computing_molecular_graphics 'Bruker SHELXTL'
_computing_publication_material 'Bruker SHELXTL'
_computing_structure_refinement 'SHELXL-2014/7 (Sheldrick, 2014)'
_computing_structure_solution 'SHELXS-97 (Sheldrick 2008)'
_diffrn_ambient_temperature 100(2)
_diffrn_measured_fraction_theta_full 0.993
_diffrn_measured_fraction_theta_max 0.993
_diffrn_measurement_device_type 'Bruker APEX-II CCD'
_diffrn_measurement_method '\f and \w scans'
_diffrn_radiation_type CuK\a
_diffrn_radiation_wavelength 1.54178
_diffrn_reflns_av_R_equivalents 0.0229
_diffrn_reflns_av_unetI/netI 0.0170
_diffrn_reflns_Laue_measured_fraction_full 0.993
_diffrn_reflns_Laue_measured_fraction_max 0.993
_diffrn_reflns_limit_h_max 8
_diffrn_reflns_limit_h_min -8
_diffrn_reflns_limit_k_max 7
_diffrn_reflns_limit_k_min -11
_diffrn_reflns_limit_l_max 20
_diffrn_reflns_limit_l_min -20
_diffrn_reflns_number 8169
_diffrn_reflns_point_group_measured_fraction_full 0.990
_diffrn_reflns_point_group_measured_fraction_max 0.990
_diffrn_reflns_theta_full 66.500
_diffrn_reflns_theta_max 66.548
_diffrn_reflns_theta_min 5.068
_diffrn_source 'sealed-tube microsource X-ray generator'
_exptl_absorpt_coefficient_mu 1.165
_exptl_absorpt_correction_T_max 0.665
_exptl_absorpt_correction_T_min 0.610
_exptl_absorpt_correction_type multi-scan
_exptl_absorpt_process_details
; 
(SADABS; Sheldrick, 2003) 
;
_exptl_crystal_colour colourless
_exptl_crystal_density_diffrn 1.543
_exptl_crystal_description block
_exptl_crystal_F_000 624
_exptl_crystal_size_max 0.400
_exptl_crystal_size_mid 0.400
_exptl_crystal_size_min 0.350
_refine_diff_density_max 0.251
_refine_diff_density_min -0.176
_refine_diff_density_rms 0.042
_refine_ls_abs_structure_details
; 
 Flack x determined using 904 quotients [(I+)-(I-)]/[(I+)+(I-)] 
 (Parsons, Flack and Wagner, Acta Cryst. B69 (2013) 249-259). 
;
_refine_ls_abs_structure_Flack -0.02(3)
_refine_ls_extinction_coef 0.0121(9)
_refine_ls_extinction_expression Fc^*^=kFc[1+0.001xFc^2^\l^3^/sin(2\q)]^-1/4^
_refine_ls_extinction_method 'SHELXL-2014/7 (Sheldrick 2014'
_refine_ls_goodness_of_fit_ref 1.079
_refine_ls_hydrogen_treatment mixed
_refine_ls_matrix_type full
_refine_ls_number_parameters 207
_refine_ls_number_reflns 2213
_refine_ls_number_restraints 0
_refine_ls_restrained_S_all 1.079
_refine_ls_R_factor_all 0.0226
_refine_ls_R_factor_gt 0.0226
_refine_ls_shift/su_max 0.000
_refine_ls_shift/su_mean 0.000
_refine_ls_structure_factor_coef Fsqd
_refine_ls_weighting_details 'w=1/[\s^2^(Fo^2^)+(0.0340P)^2^+0.3507P] where P=(Fo^2^+2Fc^2^)/3'
_refine_ls_weighting_scheme calc
_refine_ls_wR_factor_gt 0.0602
_refine_ls_wR_factor_ref 0.0602
_reflns_Friedel_coverage 0.696
_reflns_Friedel_fraction_full 0.986
_reflns_Friedel_fraction_max 0.986
_reflns_number_gt 2213
_reflns_number_total 2213
_reflns_threshold_expression 'I > 2\s(I)'
_cod_data_source_file op0c00275_si_002.cif
_cod_data_source_block mdj082
_cod_depositor_comments
;
The following automatic conversions were performed:

data item '_atom_sites_solution_secondary' value 'diffmap' was
changed to 'difmap'.

Automatic conversion script
Id: cif_fix_values 7556 2019-12-06 15:28:31Z antanas 
;
_cod_database_code 1558892
_shelx_shelxl_version_number 2014/7
_shelx_space_group_comment
; 
The symmetry employed for this shelxl refinement is uniquely defined 
by the following loop, which should always be used as a source of 
symmetry information in preference to the above space-group names. 
They are only intended as comments. 
;
_shelx_estimated_absorpt_t_min 0.653
_shelx_estimated_absorpt_t_max 0.686

loop_
_space_group_symop_operation_xyz
'x, y, z'
'-x+1/2, -y, z+1/2'
'-x, y+1/2, -z+1/2'
'x+1/2, -y+1/2, -z'

loop_
_atom_site_label
_atom_site_type_symbol
_atom_site_fract_x
_atom_site_fract_y
_atom_site_fract_z
_atom_site_U_iso_or_equiv
_atom_site_adp_type
_atom_site_occupancy
_atom_site_site_symmetry_order
_atom_site_calc_flag
_atom_site_refinement_flags_posn
_atom_site_refinement_flags_adp
_atom_site_refinement_flags_occupancy
_atom_site_disorder_assembly
_atom_site_disorder_group
N1 N -0.0273(2) 0.34680(15) 0.27905(8) 0.0106(3) Uani 1 1 d . . . . .
C2 C 0.1202(2) 0.31770(16) 0.32720(10) 0.0106(4) Uani 1 1 d . . . . .
O2 O 0.28064(17) 0.32383(13) 0.30603(7) 0.0142(3) Uani 1 1 d . . . . .
N3 N 0.0713(2) 0.28298(15) 0.40178(9) 0.0114(3) Uani 1 1 d . . . . .
H3 H 0.160(3) 0.273(2) 0.4322(13) 0.014 Uiso 1 1 d . U . . .
C4 C -0.1041(3) 0.26325(17) 0.42970(10) 0.0121(4) Uani 1 1 d . . . . .
O4 O -0.12358(17) 0.22493(12) 0.49765(7) 0.0144(3) Uani 1 1 d . . . . .
C5 C -0.2489(3) 0.29159(18) 0.37577(10) 0.0137(4) Uani 1 1 d . . . . .
H5A H -0.3741 0.2813 0.3907 0.016 Uiso 1 1 calc R U . . .
C6 C -0.2059(2) 0.33304(17) 0.30358(10) 0.0119(4) Uani 1 1 d . . . . .
H6A H -0.3029 0.3534 0.2686 0.014 Uiso 1 1 calc R U . . .
O1' O -0.12351(17) 0.49360(12) 0.18194(7) 0.0111(3) Uani 1 1 d . . . . .
C1' C 0.0180(2) 0.40390(17) 0.20230(10) 0.0101(4) Uani 1 1 d . . . . .
H1'A H 0.1360 0.4543 0.2071 0.012 Uiso 1 1 calc R U . . .
C2' C 0.0381(3) 0.30362(17) 0.13491(10) 0.0109(4) Uani 1 1 d . . . . .
O2' O 0.18665(17) 0.35844(13) 0.09085(8) 0.0127(3) Uani 1 1 d . . . . .
H2' H 0.216(3) 0.308(3) 0.0554(15) 0.019 Uiso 1 1 d . U . . .
C3' C -0.1434(2) 0.32192(17) 0.09054(10) 0.0109(4) Uani 1 1 d . . . . .
H3'A H -0.2401 0.2655 0.1152 0.013 Uiso 1 1 calc R U . . .
O3' O -0.13080(18) 0.28852(13) 0.01123(7) 0.0143(3) Uani 1 1 d . . . . .
H3' H -0.059(3) 0.344(2) -0.0138(14) 0.021 Uiso 1 1 d . U . . .
C4' C -0.1908(2) 0.46597(17) 0.10451(10) 0.0110(4) Uani 1 1 d . . . . .
H4'A H -0.1227 0.5222 0.0664 0.013 Uiso 1 1 calc R U . . .
C5' C -0.3932(2) 0.49904(18) 0.10119(11) 0.0140(4) Uani 1 1 d . . . . .
H5'A H -0.4109 0.5949 0.1102 0.017 Uiso 1 1 calc R U . . .
H5'B H -0.4426 0.4773 0.0492 0.017 Uiso 1 1 calc R U . . .
O5' O -0.48994(19) 0.42550(14) 0.15891(7) 0.0155(3) Uani 1 1 d . . . . .
H5' H -0.587(4) 0.398(3) 0.1394(14) 0.023 Uiso 1 1 d . U . . .
C6' C 0.0718(3) 0.16088(19) 0.15677(11) 0.0162(4) Uani 1 1 d . . . . .
H6'A H -0.0309 0.1287 0.1884 0.024 Uiso 1 1 calc R U . . .
H6'B H 0.1866 0.1542 0.1864 0.024 Uiso 1 1 calc R U . . .
H6'C H 0.0817 0.1073 0.1096 0.024 Uiso 1 1 calc R U . . .
O2W O 0.0823(2) 0.45293(16) -0.07098(9) 0.0237(3) Uani 1 1 d . . . . .
H2W1 H 0.065(4) 0.447(3) -0.1139(19) 0.035 Uiso 1 1 d . U . . .
H2W2 H 0.088(4) 0.535(3) -0.0574(17) 0.035 Uiso 1 1 d . U . . .
O1W O -0.5456(2) 0.61120(17) 0.27553(9) 0.0234(3) Uani 1 1 d . . . . .
H1W1 H -0.479(5) 0.670(3) 0.2589(17) 0.035 Uiso 1 1 d . U . . .
H1W2 H -0.537(4) 0.552(3) 0.2436(17) 0.035 Uiso 1 1 d . U . . .

loop_
_atom_site_aniso_label
_atom_site_aniso_U_11
_atom_site_aniso_U_22
_atom_site_aniso_U_33
_atom_site_aniso_U_23
_atom_site_aniso_U_13
_atom_site_aniso_U_12
N1 0.0110(7) 0.0128(7) 0.0080(7) -0.0002(6) 0.0000(6) -0.0007(6)
C2 0.0119(8) 0.0100(8) 0.0100(8) -0.0008(6) 0.0007(7) 0.0003(7)
O2 0.0105(6) 0.0193(7) 0.0127(6) 0.0021(5) 0.0015(5) 0.0003(5)
N3 0.0118(8) 0.0143(7) 0.0080(7) 0.0014(6) -0.0017(6) 0.0008(6)
C4 0.0142(9) 0.0102(8) 0.0118(8) -0.0020(7) 0.0016(7) 0.0008(7)
O4 0.0160(6) 0.0180(7) 0.0093(6) 0.0025(5) 0.0020(5) -0.0004(5)
C5 0.0122(9) 0.0162(9) 0.0128(8) 0.0007(7) 0.0006(7) -0.0012(7)
C6 0.0108(8) 0.0124(8) 0.0126(8) -0.0008(7) -0.0009(7) -0.0004(7)
O1' 0.0138(6) 0.0113(6) 0.0083(6) -0.0016(5) -0.0016(5) 0.0017(5)
C1' 0.0115(8) 0.0113(8) 0.0076(8) 0.0005(6) -0.0003(7) -0.0004(7)
C2' 0.0118(8) 0.0122(9) 0.0086(8) -0.0002(6) 0.0020(7) -0.0001(7)
O2' 0.0112(6) 0.0175(6) 0.0093(6) -0.0033(5) 0.0024(5) -0.0007(5)
C3' 0.0113(8) 0.0135(8) 0.0080(8) -0.0014(7) 0.0001(7) -0.0018(7)
O3' 0.0167(6) 0.0174(6) 0.0087(6) -0.0027(5) 0.0000(5) -0.0033(5)
C4' 0.0122(8) 0.0139(9) 0.0067(8) 0.0004(7) -0.0014(7) -0.0017(7)
C5' 0.0125(9) 0.0167(8) 0.0129(8) 0.0027(7) 0.0001(7) 0.0007(7)
O5' 0.0104(6) 0.0228(7) 0.0135(6) 0.0015(5) 0.0008(5) -0.0024(5)
C6' 0.0219(10) 0.0135(9) 0.0130(8) -0.0005(7) -0.0024(7) 0.0026(8)
O2W 0.0381(9) 0.0195(7) 0.0134(7) 0.0024(6) 0.0026(6) -0.0021(6)
O1W 0.0309(8) 0.0216(8) 0.0177(7) -0.0020(6) -0.0004(6) 0.0011(7)

loop_
_atom_type_symbol
_atom_type_description
_atom_type_scat_dispersion_real
_atom_type_scat_dispersion_imag
_atom_type_scat_source
C C 0.0181 0.0091 'International Tables Vol C Tables 4.2.6.8 and 6.1.1.4'
H H 0.0000 0.0000 'International Tables Vol C Tables 4.2.6.8 and 6.1.1.4'
N N 0.0311 0.0180 'International Tables Vol C Tables 4.2.6.8 and 6.1.1.4'
O O 0.0492 0.0322 'International Tables Vol C Tables 4.2.6.8 and 6.1.1.4'

loop_
_geom_angle_atom_site_label_1
_geom_angle_atom_site_label_2
_geom_angle_atom_site_label_3
_geom_angle
_geom_angle_site_symmetry_1
_geom_angle_site_symmetry_3
_geom_angle_publ_flag
C6 N1 C2 121.56(15) . . ?
C6 N1 C1' 121.68(14) . . ?
C2 N1 C1' 116.56(15) . . ?
O2 C2 N3 122.43(17) . . ?
O2 C2 N1 123.08(16) . . ?
N3 C2 N1 114.48(16) . . ?
C4 N3 C2 126.95(16) . . ?
C4 N3 H3 118.4(16) . . ?
C2 N3 H3 114.7(16) . . ?
O4 C4 N3 118.75(16) . . ?
O4 C4 C5 126.27(17) . . ?
N3 C4 C5 114.98(16) . . ?
C6 C5 C4 119.44(17) . . ?
C6 C5 H5A 120.3 . . ?
C4 C5 H5A 120.3 . . ?
C5 C6 N1 122.32(16) . . ?
C5 C6 H6A 118.8 . . ?
N1 C6 H6A 118.8 . . ?
C1' O1' C4' 110.46(12) . . ?
O1' C1' N1 108.13(14) . . ?
O1' C1' C2' 107.59(13) . . ?
N1 C1' C2' 115.85(14) . . ?
O1' C1' H1'A 108.4 . . ?
N1 C1' H1'A 108.4 . . ?
C2' C1' H1'A 108.4 . . ?
O2' C2' C6' 112.38(15) . . ?
O2' C2' C3' 109.55(13) . . ?
C6' C2' C3' 112.23(14) . . ?
O2' C2' C1' 102.47(14) . . ?
C6' C2' C1' 116.96(14) . . ?
C3' C2' C1' 102.37(14) . . ?
C2' O2' H2' 110.7(17) . . ?
O3' C3' C4' 113.48(14) . . ?
O3' C3' C2' 113.51(14) . . ?
C4' C3' C2' 103.38(14) . . ?
O3' C3' H3'A 108.7 . . ?
C4' C3' H3'A 108.7 . . ?
C2' C3' H3'A 108.7 . . ?
C3' O3' H3' 111.2(16) . . ?
O1' C4' C5' 108.68(14) . . ?
O1' C4' C3' 104.79(14) . . ?
C5' C4' C3' 115.36(15) . . ?
O1' C4' H4'A 109.3 . . ?
C5' C4' H4'A 109.3 . . ?
C3' C4' H4'A 109.3 . . ?
O5' C5' C4' 109.70(14) . . ?
O5' C5' H5'A 109.7 . . ?
C4' C5' H5'A 109.7 . . ?
O5' C5' H5'B 109.7 . . ?
C4' C5' H5'B 109.7 . . ?
H5'A C5' H5'B 108.2 . . ?
C5' O5' H5' 107.9(17) . . ?
C2' C6' H6'A 109.5 . . ?
C2' C6' H6'B 109.5 . . ?
H6'A C6' H6'B 109.5 . . ?
C2' C6' H6'C 109.5 . . ?
H6'A C6' H6'C 109.5 . . ?
H6'B C6' H6'C 109.5 . . ?
H2W1 O2W H2W2 110(3) . . ?
H1W1 O1W H1W2 105(3) . . ?

loop_
_geom_bond_atom_site_label_1
_geom_bond_atom_site_label_2
_geom_bond_distance
_geom_bond_site_symmetry_2
_geom_bond_publ_flag
N1 C6 1.371(2) . ?
N1 C2 1.386(2) . ?
N1 C1' 1.481(2) . ?
C2 O2 1.222(2) . ?
C2 N3 1.380(2) . ?
N3 C4 1.375(2) . ?
N3 H3 0.84(3) . ?
C4 O4 1.243(2) . ?
C4 C5 1.432(2) . ?
C5 C6 1.351(3) . ?
C5 H5A 0.9500 . ?
C6 H6A 0.9500 . ?
O1' C1' 1.415(2) . ?
O1' C4' 1.450(2) . ?
C1' C2' 1.550(2) . ?
C1' H1'A 1.0000 . ?
C2' O2' 1.431(2) . ?
C2' C6' 1.512(2) . ?
C2' C3' 1.535(2) . ?
O2' H2' 0.82(3) . ?
C3' O3' 1.412(2) . ?
C3' C4' 1.517(2) . ?
C3' H3'A 1.0000 . ?
O3' H3' 0.88(3) . ?
C4' C5' 1.507(3) . ?
C4' H4'A 1.0000 . ?
C5' O5' 1.427(2) . ?
C5' H5'A 0.9900 . ?
C5' H5'B 0.9900 . ?
O5' H5' 0.83(3) . ?
C6' H6'A 0.9800 . ?
C6' H6'B 0.9800 . ?
C6' H6'C 0.9800 . ?
O2W H2W1 0.75(3) . ?
O2W H2W2 0.86(3) . ?
O1W H1W1 0.82(4) . ?
O1W H1W2 0.81(3) . ?

loop_
_geom_hbond_atom_site_label_D
_geom_hbond_atom_site_label_H
_geom_hbond_atom_site_label_A
_geom_hbond_distance_DH
_geom_hbond_distance_HA
_geom_hbond_distance_DA
_geom_hbond_angle_DHA
_geom_hbond_site_symmetry_A
N3 H3 O4 0.84(3) 1.98(3) 2.814(2) 172(2) 4_556
O2' H2' O3' 0.82(3) 1.87(3) 2.6581(19) 159(2) 4
O3' H3' O2W 0.88(3) 1.80(3) 2.677(2) 176(2) .
O5' H5' O2' 0.83(3) 1.89(3) 2.7104(19) 173(3) 1_455
O2W H2W1 O1W 0.75(3) 2.00(3) 2.739(2) 166(3) 2_464
O2W H2W2 O4 0.86(3) 2.20(3) 3.043(2) 167(3) 3
O1W H1W1 O2 0.82(4) 2.40(4) 3.210(2) 172(3) 3
O1W H1W2 O5' 0.81(3) 1.98(3) 2.782(2) 172(3) .

loop_
_geom_torsion_atom_site_label_1
_geom_torsion_atom_site_label_2
_geom_torsion_atom_site_label_3
_geom_torsion_atom_site_label_4
_geom_torsion
_geom_torsion_site_symmetry_1
_geom_torsion_site_symmetry_2
_geom_torsion_site_symmetry_3
_geom_torsion_site_symmetry_4
_geom_torsion_publ_flag
C6 N1 C2 O2 176.95(17) . . . . ?
C1' N1 C2 O2 -8.0(2) . . . . ?
C6 N1 C2 N3 -4.0(2) . . . . ?
C1' N1 C2 N3 171.06(14) . . . . ?
O2 C2 N3 C4 -174.56(17) . . . . ?
N1 C2 N3 C4 6.4(2) . . . . ?
C2 N3 C4 O4 176.00(16) . . . . ?
C2 N3 C4 C5 -4.7(2) . . . . ?
O4 C4 C5 C6 179.79(17) . . . . ?
N3 C4 C5 C6 0.6(2) . . . . ?
C4 C5 C6 N1 1.3(3) . . . . ?
C2 N1 C6 C5 0.5(3) . . . . ?
C1' N1 C6 C5 -174.31(16) . . . . ?
C4' O1' C1' N1 -129.38(14) . . . . ?
C4' O1' C1' C2' -3.57(17) . . . . ?
C6 N1 C1' O1' 28.9(2) . . . . ?
C2 N1 C1' O1' -146.17(14) . . . . ?
C6 N1 C1' C2' -91.9(2) . . . . ?
C2 N1 C1' C2' 93.03(19) . . . . ?
O1' C1' C2' O2' 96.22(15) . . . . ?
N1 C1' C2' O2' -142.69(14) . . . . ?
O1' C1' C2' C6' -140.41(16) . . . . ?
N1 C1' C2' C6' -19.3(2) . . . . ?
O1' C1' C2' C3' -17.32(17) . . . . ?
N1 C1' C2' C3' 103.77(16) . . . . ?
O2' C2' C3' O3' 45.63(19) . . . . ?
C6' C2' C3' O3' -79.93(18) . . . . ?
C1' C2' C3' O3' 153.84(14) . . . . ?
O2' C2' C3' C4' -77.74(16) . . . . ?
C6' C2' C3' C4' 156.69(15) . . . . ?
C1' C2' C3' C4' 30.46(16) . . . . ?
C1' O1' C4' C5' 147.31(14) . . . . ?
C1' O1' C4' C3' 23.47(17) . . . . ?
O3' C3' C4' O1' -156.87(13) . . . . ?
C2' C3' C4' O1' -33.47(16) . . . . ?
O3' C3' C4' C5' 83.67(18) . . . . ?
C2' C3' C4' C5' -152.93(15) . . . . ?
O1' C4' C5' O5' -57.09(18) . . . . ?
C3' C4' C5' O5' 60.2(2) . . . . ?
